data_7029399
loop_
_publ_author_name
'Buchowicz, W\/lodzimierz'
'Banach, Lukasz'
'Conder, Joanna'
'Gu\'nka, Piotr A'
'Kubicki, Dominik'
'Buchalski, Piotr'

_publ_section_title
;
 Anion exchange in [Ni(\h(5)-C5H4R)(Cl)(NHC)]. Counterion effect on the
 structure and catalytic activity.
;
_journal_issue 15
_journal_name_full 'Dalton transactions (Cambridge, England : 2003)'
_journal_page_first 5847
_journal_page_last 5857
_journal_paper_doi 10.1039/c3dt53352b
_journal_volume 43
_journal_year 2014
_chemical_formula_moiety 'C28 H29 F3 N2 Ni O2'
_chemical_formula_sum 'C28 H29 F3 N2 Ni O2'
_chemical_formula_weight 541.24
_chemical_name_systematic
;
 ?
;
_space_group_crystal_system triclinic
_space_group_IT_number 2
_space_group_name_Hall '-P 1'
_space_group_name_H-M_alt 'P -1'
_symmetry_space_group_name_Hall '-P 1'
_symmetry_space_group_name_H-M 'P -1'
_atom_sites_solution_hydrogens geom
_audit_creation_date 2013-05-22
_audit_creation_method
;
  Olex2 1.2-beta
  (compiled Apr 23 2013 17:54:37, GUI svn.r4466)
;
_cell_angle_alpha 78.742(4)
_cell_angle_beta 89.700(3)
_cell_angle_gamma 69.643(4)
_cell_formula_units_Z 2
_cell_length_a 7.9276(3)
_cell_length_b 9.6611(5)
_cell_length_c 20.5983(8)
_cell_measurement_reflns_used 14678
_cell_measurement_temperature 100(2)
_cell_measurement_theta_max 36.8490
_cell_measurement_theta_min 3.7000
_cell_volume 1447.24(12)
_computing_cell_refinement
;
CrysAlisPro, Agilent Technologies,
Version 1.171.36.24 (release 03-12-2012 CrysAlis171 .NET)
(compiled Dec  3 2012,18:21:49)
;
_computing_data_collection
;
CrysAlisPro, Agilent Technologies,
Version 1.171.36.24 (release 03-12-2012 CrysAlis171 .NET)
(compiled Dec  3 2012,18:21:49)
;
_computing_data_reduction
;
CrysAlisPro, Agilent Technologies,
Version 1.171.36.24 (release 03-12-2012 CrysAlis171 .NET)
(compiled Dec  3 2012,18:21:49)
;
_computing_molecular_graphics
;
O. V. Dolomanov, L. J. Bourhis, R. J. Gildea, J. A. K. Howard and H. Puschmann,
OLEX2: a complete structure solution, refinement and analysis program.
J. Appl. Cryst. (2009). 42, 339-341.
;
_computing_publication_material
;
O. V. Dolomanov, L. J. Bourhis, R. J. Gildea, J. A. K. Howard and H. Puschmann,
OLEX2: a complete structure solution, refinement and analysis program.
J. Appl. Cryst. (2009). 42, 339-341.
;
_computing_structure_refinement
;
SHELXL, G.M. Sheldrick, Acta Cryst.
(2008). A64, 112-122
;
_diffrn_ambient_temperature 100.15
_diffrn_detector_area_resol_mean 10.3347
_diffrn_measured_fraction_theta_full 0.9990
_diffrn_measured_fraction_theta_max 0.9610
_diffrn_measurement_details
;
  1 omega -120.00  -32.00   1.0000   60.0000
omega____ theta____ kappa____ phi______ frames
    -      -31.3940  179.0000  150.0000 88

  2 omega -104.00   -2.00   1.0000   60.0000
omega____ theta____ kappa____ phi______ frames
    -      -31.3940  -57.0000  120.0000 102

  3 omega -104.00  -13.00   1.0000   60.0000
omega____ theta____ kappa____ phi______ frames
    -      -31.3940  -77.0000   60.0000 91

  4 omega   10.00  111.00   1.0000   60.0000
omega____ theta____ kappa____ phi______ frames
    -       32.0190   77.0000  -30.0000 101

  5 omega   79.00  112.00   1.0000   60.0000
omega____ theta____ kappa____ phi______ frames
    -       32.0190   19.0000  -60.0000 33

  6 omega   61.00   97.00   1.0000   60.0000
omega____ theta____ kappa____ phi______ frames
    -       32.0190 -138.0000  151.0000 36

  7 omega   -3.00   29.00   1.0000   60.0000
omega____ theta____ kappa____ phi______ frames
    -       32.0190   19.0000  -60.0000 32

  8 omega   72.00  121.00   1.0000   60.0000
omega____ theta____ kappa____ phi______ frames
    -       32.0190 -179.0000  150.0000 49

  9 omega -107.00   -5.00   1.0000   60.0000
omega____ theta____ kappa____ phi______ frames
    -      -31.3940  -38.0000 -180.0000 102

 10 omega -121.00  -50.00   1.0000   60.0000
omega____ theta____ kappa____ phi______ frames
    -      -31.3940 -179.0000 -120.0000 71

 11 omega  -50.00   45.00   1.0000   60.0000
omega____ theta____ kappa____ phi______ frames
    -      -31.3940   38.0000  120.0000 95

 12 omega  -50.00   45.00   1.0000   60.0000
omega____ theta____ kappa____ phi______ frames
    -      -31.0815   38.0000    0.0000 95

 13 omega -110.00    3.00   1.0000   60.0000
omega____ theta____ kappa____ phi______ frames
    -      -31.0815  -77.0000   30.0000 113

 14 omega   -2.00  110.00   1.0000   60.0000
omega____ theta____ kappa____ phi______ frames
    -       31.7065   77.0000  -60.0000 112

 15 omega  -50.00   49.00   1.0000   60.0000
omega____ theta____ kappa____ phi______ frames
    -       31.7065  -19.0000 -180.0000 99

 16 omega   53.00  121.00   1.0000   60.0000
omega____ theta____ kappa____ phi______ frames
    -       31.7065 -179.0000  -90.0000 68
;
_diffrn_measurement_device_type 'Xcalibur, Atlas, Gemini ultra'
_diffrn_measurement_method '\w scans'
_diffrn_orient_matrix_UB_11 0.0109091000
_diffrn_orient_matrix_UB_12 -0.0190936000
_diffrn_orient_matrix_UB_13 0.0351490000
_diffrn_orient_matrix_UB_21 0.0944389000
_diffrn_orient_matrix_UB_22 -0.0179858000
_diffrn_orient_matrix_UB_23 -0.0015383000
_diffrn_orient_matrix_UB_31 -0.0105863000
_diffrn_orient_matrix_UB_32 0.0756096000
_diffrn_orient_matrix_UB_33 0.0008259000
_diffrn_radiation_monochromator graphite
_diffrn_radiation_type 'Mo K\a'
_diffrn_radiation_wavelength 0.7107
_diffrn_reflns_av_R_equivalents 0.0547
_diffrn_reflns_av_unetI/netI 0.0393
_diffrn_reflns_Laue_measured_fraction_full 0.997
_diffrn_reflns_Laue_measured_fraction_max 0.999
_diffrn_reflns_limit_h_max 11
_diffrn_reflns_limit_h_min -11
_diffrn_reflns_limit_k_max 14
_diffrn_reflns_limit_k_min -14
_diffrn_reflns_limit_l_max 31
_diffrn_reflns_limit_l_min -31
_diffrn_reflns_number 55160
_diffrn_reflns_point_group_measured_fraction_full 0.997
_diffrn_reflns_point_group_measured_fraction_max 0.999
_diffrn_reflns_theta_full 25.242
_diffrn_reflns_theta_max 32.500
_diffrn_reflns_theta_min 3.360
_diffrn_source 'Enhance (Mo) X-ray Source'
_exptl_absorpt_coefficient_mu 0.714
_exptl_absorpt_correction_T_max 1.00000
_exptl_absorpt_correction_T_min 0.75892
_exptl_absorpt_correction_type multi-scan
_exptl_absorpt_process_details
;
CrysAlisPro, Agilent Technologies,
Version 1.171.36.24 (release 03-12-2012 CrysAlis171 .NET)
(compiled Dec  3 2012,18:21:49)
Empirical absorption correction using spherical harmonics,
 implemented in SCALE3 ABSPACK scaling algorithm.
;
_exptl_crystal_colour orange
_exptl_crystal_density_diffrn 1.242
_exptl_crystal_F_000 564
_exptl_crystal_size_max 0.45
_exptl_crystal_size_mid 0.26
_exptl_crystal_size_min 0.03
_platon_squeeze_details
;
;
_refine_diff_density_max 0.615
_refine_diff_density_min -0.517
_refine_diff_density_rms 0.083
_refine_ls_extinction_method none
_refine_ls_goodness_of_fit_ref 1.135
_refine_ls_hydrogen_treatment constr
_refine_ls_matrix_type full
_refine_ls_number_parameters 331
_refine_ls_number_reflns 10462
_refine_ls_number_restraints 0
_refine_ls_restrained_S_all 1.135
_refine_ls_R_factor_all 0.0578
_refine_ls_R_factor_gt 0.0488
_refine_ls_shift/su_max 0.001
_refine_ls_shift/su_mean 0.000
_refine_ls_structure_factor_coef Fsqd
_refine_ls_weighting_details 'w=1/[\s^2^(Fo^2^)+(0.0568P)^2^+0.7619P] where P=(Fo^2^+2Fc^2^)/3'
_refine_ls_weighting_scheme calc
_refine_ls_wR_factor_gt 0.1233
_refine_ls_wR_factor_ref 0.1279
_reflns_Friedel_coverage 0.000
_reflns_number_gt 9158
_reflns_number_total 10462
_reflns_threshold_expression 'I > 2\s(I)'
_cod_data_source_file c3dt53352b2.cif
_cod_data_source_block 3a
_cod_original_cell_volume 1447.25(11)
_cod_database_code 7029399
_olex2_refinement_description
;
1. Fixed Uiso
 At 1.2 times of:
  All C(H) groups
 At 1.5 times of:
  All C(H,H,H) groups
2.a Aromatic/amide H refined with riding coordinates:
 C1(H1), C2(H2), C3(H3), C4(H4), C5(H5), C7(H7), C8(H8), C11(H11), C13(H13),
 C21(H21), C23(H23)
2.b Idealised Me refined as rotating group:
 C15(H15A,H15B,H15C), C16(H16A,H16B,H16C), C17(H17A,H17B,H17C), C25(H25A,H25B,
 H25C), C26(H26A,H26B,H26C), C27(H27A,H27B,H27C)
;
_shelx_space_group_comment
;
The symmetry employed for this shelxl refinement is uniquely defined
by the following loop, which should always be used as a source of
symmetry information in preference to the above space-group names.
They are only intended as comments.
;
_shelxl_version_number 2013-3

loop_
_space_group_symop_operation_xyz
'x, y, z'
'-x, -y, -z'

loop_
_atom_site_label
_atom_site_type_symbol
_atom_site_fract_x
_atom_site_fract_y
_atom_site_fract_z
_atom_site_U_iso_or_equiv
_atom_site_adp_type
_atom_site_occupancy
_atom_site_site_symmetry_order
_atom_site_calc_flag
_atom_site_refinement_flags_posn
_atom_site_refinement_flags_adp
Ni1 Ni 0.95892(3) 0.89420(2) 0.76715(2) 0.01387(6) Uani 1 1 d . .
F1 F 0.4598(2) 1.38386(14) 0.80763(9) 0.0489(4) Uani 1 1 d . .
F2 F 0.38939(16) 1.18864(16) 0.81244(9) 0.0434(4) Uani 1 1 d . .
F3 F 0.56272(19) 1.1948(2) 0.88992(7) 0.0476(4) Uani 1 1 d . .
O1 O 0.75649(16) 1.02255(13) 0.80376(6) 0.0190(2) Uani 1 1 d . .
O2 O 0.7349(2) 1.25146(15) 0.74362(8) 0.0295(3) Uani 1 1 d . .
N1 N 0.8212(2) 0.65897(16) 0.74821(7) 0.0178(3) Uani 1 1 d . .
N2 N 0.8538(2) 0.66185(15) 0.85137(7) 0.0171(3) Uani 1 1 d . .
C1 C 1.1984(2) 0.7838(2) 0.73166(10) 0.0221(3) Uani 1 1 d . .
H1 H 1.2352 0.6771 0.7380 0.027 Uiso 1 1 calc R U
C2 C 1.2365(2) 0.8651(2) 0.77753(10) 0.0245(4) Uani 1 1 d . .
H2 H 1.3142 0.8234 0.8168 0.029 Uiso 1 1 calc R U
C3 C 1.1371(3) 1.0170(2) 0.75319(9) 0.0225(3) Uani 1 1 d . .
H3 H 1.1262 1.0968 0.7754 0.027 Uiso 1 1 calc R U
C4 C 1.0530(2) 1.0336(2) 0.68848(9) 0.0198(3) Uani 1 1 d . .
H4 H 0.9815 1.1262 0.6605 0.024 Uiso 1 1 calc R U
C5 C 1.0948(2) 0.8912(2) 0.67434(9) 0.0196(3) Uani 1 1 d . .
H5 H 1.0615 0.8686 0.6345 0.024 Uiso 1 1 calc R U
C6 C 0.8784(2) 0.73018(17) 0.78961(8) 0.0149(3) Uani 1 1 d . .
C7 C 0.7612(3) 0.5486(2) 0.78350(9) 0.0241(4) Uani 1 1 d . .
H7 H 0.7151 0.4845 0.7655 0.029 Uiso 1 1 calc R U
C8 C 0.7815(3) 0.5506(2) 0.84822(9) 0.0233(3) Uani 1 1 d . .
H8 H 0.7522 0.4882 0.8847 0.028 Uiso 1 1 calc R U
C9 C 0.8271(2) 0.69037(19) 0.67715(8) 0.0180(3) Uani 1 1 d . .
C10 C 0.7052(2) 0.8253(2) 0.63987(9) 0.0200(3) Uani 1 1 d . .
C11 C 0.7204(3) 0.8531(2) 0.57130(9) 0.0260(4) Uani 1 1 d . .
H11 H 0.6396 0.9438 0.5448 0.031 Uiso 1 1 calc R U
C12 C 0.8491(3) 0.7531(3) 0.54052(9) 0.0301(4) Uani 1 1 d . .
C13 C 0.9663(3) 0.6201(2) 0.57939(9) 0.0286(4) Uani 1 1 d . .
H13 H 1.0547 0.5508 0.5587 0.034 Uiso 1 1 calc R U
C14 C 0.9573(3) 0.5857(2) 0.64810(9) 0.0224(3) Uani 1 1 d . .
C15 C 0.5637(2) 0.9381(2) 0.67068(10) 0.0276(4) Uani 1 1 d . .
H15A H 0.5279 0.8856 0.7110 0.041 Uiso 1 1 calc R U
H15B H 0.4583 0.9909 0.6391 0.041 Uiso 1 1 calc R U
H15C H 0.6127 1.0112 0.6820 0.041 Uiso 1 1 calc R U
C16 C 0.8597(4) 0.7871(3) 0.46616(11) 0.0498(7) Uani 1 1 d . .
H16A H 0.9805 0.7295 0.4548 0.075 Uiso 1 1 calc R U
H16B H 0.8354 0.8952 0.4506 0.075 Uiso 1 1 calc R U
H16C H 0.7700 0.7587 0.4448 0.075 Uiso 1 1 calc R U
C17 C 1.0845(3) 0.4409(2) 0.68901(11) 0.0340(5) Uani 1 1 d . .
H17A H 1.1254 0.4603 0.7300 0.051 Uiso 1 1 calc R U
H17B H 1.1888 0.3994 0.6638 0.051 Uiso 1 1 calc R U
H17C H 1.0225 0.3683 0.7000 0.051 Uiso 1 1 calc R U
C19 C 0.8895(2) 0.70442(18) 0.91183(8) 0.0163(3) Uani 1 1 d . .
C20 C 0.7435(2) 0.78765(19) 0.94287(8) 0.0170(3) Uani 1 1 d . .
C21 C 0.7790(2) 0.8346(2) 0.99955(9) 0.0197(3) Uani 1 1 d . .
H21 H 0.6807 0.8899 1.0217 0.024 Uiso 1 1 calc R U
C22 C 0.9541(2) 0.80283(19) 1.02454(8) 0.0193(3) Uani 1 1 d . .
C23 C 1.0967(2) 0.71522(19) 0.99308(8) 0.0192(3) Uani 1 1 d . .
H23 H 1.2169 0.6916 1.0099 0.023 Uiso 1 1 calc R U
C24 C 1.0674(2) 0.66141(18) 0.93756(8) 0.0175(3) Uani 1 1 d . .
C25 C 0.5523(2) 0.8279(2) 0.91598(10) 0.0246(3) Uani 1 1 d . .
H25A H 0.5369 0.8849 0.8702 0.037 Uiso 1 1 calc R U
H25B H 0.4691 0.8896 0.9433 0.037 Uiso 1 1 calc R U
H25C H 0.5266 0.7354 0.9170 0.037 Uiso 1 1 calc R U
C26 C 0.9876(3) 0.8606(2) 1.08452(9) 0.0270(4) Uani 1 1 d . .
H26A H 1.0206 0.7779 1.1236 0.041 Uiso 1 1 calc R U
H26B H 0.8780 0.9414 1.0919 0.041 Uiso 1 1 calc R U
H26C H 1.0862 0.8999 1.0770 0.041 Uiso 1 1 calc R U
C27 C 1.2223(3) 0.5564(2) 0.90833(9) 0.0247(4) Uani 1 1 d . .
H27A H 1.2110 0.4568 0.9150 0.037 Uiso 1 1 calc R U
H27B H 1.3362 0.5472 0.9303 0.037 Uiso 1 1 calc R U
H27C H 1.2206 0.5967 0.8607 0.037 Uiso 1 1 calc R U
C28 C 0.5250(2) 1.2336(2) 0.82436(11) 0.0253(4) Uani 1 1 d . .
C29 C 0.6907(2) 1.16481(19) 0.78544(9) 0.0178(3) Uani 1 1 d . .

loop_
_atom_site_aniso_label
_atom_site_aniso_U_11
_atom_site_aniso_U_22
_atom_site_aniso_U_33
_atom_site_aniso_U_23
_atom_site_aniso_U_13
_atom_site_aniso_U_12
Ni1 0.01460(10) 0.01214(10) 0.01616(10) -0.00298(7) 0.00207(7) -0.00629(7)
F1 0.0394(7) 0.0179(6) 0.0886(12) -0.0159(7) 0.0336(8) -0.0070(5)
F2 0.0166(5) 0.0359(7) 0.0787(11) -0.0091(7) 0.0041(6) -0.0120(5)
F3 0.0330(7) 0.0689(11) 0.0365(7) -0.0224(7) 0.0156(6) -0.0065(7)
O1 0.0191(5) 0.0132(5) 0.0252(6) -0.0041(4) 0.0053(4) -0.0064(4)
O2 0.0388(8) 0.0144(6) 0.0339(7) -0.0045(5) 0.0145(6) -0.0079(5)
N1 0.0263(7) 0.0160(6) 0.0148(6) -0.0030(5) 0.0017(5) -0.0124(5)
N2 0.0248(7) 0.0127(6) 0.0150(6) -0.0025(5) 0.0023(5) -0.0084(5)
C1 0.0172(7) 0.0181(8) 0.0290(9) -0.0038(6) 0.0056(6) -0.0043(6)
C2 0.0170(7) 0.0326(10) 0.0260(8) -0.0029(7) 0.0000(6) -0.0131(7)
C3 0.0260(8) 0.0278(9) 0.0237(8) -0.0104(7) 0.0073(6) -0.0194(7)
C4 0.0212(7) 0.0190(8) 0.0207(7) -0.0029(6) 0.0068(6) -0.0095(6)
C5 0.0212(7) 0.0227(8) 0.0194(7) -0.0077(6) 0.0071(6) -0.0116(6)
C6 0.0176(7) 0.0128(6) 0.0144(6) -0.0023(5) 0.0013(5) -0.0056(5)
C7 0.0408(10) 0.0193(8) 0.0194(7) -0.0033(6) 0.0052(7) -0.0200(8)
C8 0.0385(10) 0.0168(7) 0.0199(8) -0.0028(6) 0.0056(7) -0.0170(7)
C9 0.0257(8) 0.0183(7) 0.0143(6) -0.0028(5) 0.0006(6) -0.0134(6)
C10 0.0199(7) 0.0235(8) 0.0190(7) -0.0018(6) -0.0012(6) -0.0117(6)
C11 0.0279(9) 0.0300(9) 0.0181(8) 0.0020(7) -0.0047(6) -0.0115(7)
C12 0.0418(11) 0.0352(11) 0.0147(7) -0.0033(7) 0.0013(7) -0.0163(9)
C13 0.0422(11) 0.0254(9) 0.0185(8) -0.0077(7) 0.0041(7) -0.0105(8)
C14 0.0335(9) 0.0176(8) 0.0176(7) -0.0044(6) 0.0009(6) -0.0107(7)
C15 0.0174(8) 0.0323(10) 0.0283(9) -0.0023(7) 0.0012(6) -0.0050(7)
C16 0.0713(19) 0.0508(15) 0.0170(9) -0.0024(9) 0.0038(10) -0.0112(14)
C17 0.0525(13) 0.0159(8) 0.0260(9) -0.0038(7) -0.0003(9) -0.0030(8)
C19 0.0207(7) 0.0133(7) 0.0142(6) -0.0017(5) 0.0017(5) -0.0060(5)
C20 0.0174(7) 0.0158(7) 0.0183(7) -0.0033(5) 0.0016(5) -0.0065(6)
C21 0.0197(7) 0.0198(8) 0.0192(7) -0.0057(6) 0.0037(6) -0.0058(6)
C22 0.0229(7) 0.0187(7) 0.0154(7) -0.0025(6) -0.0012(6) -0.0069(6)
C23 0.0181(7) 0.0187(7) 0.0181(7) -0.0009(6) -0.0013(6) -0.0046(6)
C24 0.0189(7) 0.0142(7) 0.0163(7) -0.0007(5) 0.0025(5) -0.0034(6)
C25 0.0182(7) 0.0253(9) 0.0312(9) -0.0080(7) -0.0004(6) -0.0077(7)
C26 0.0328(9) 0.0271(9) 0.0210(8) -0.0077(7) -0.0022(7) -0.0088(8)
C27 0.0234(8) 0.0200(8) 0.0233(8) -0.0027(6) 0.0047(6) 0.0006(6)
C28 0.0180(7) 0.0184(8) 0.0400(10) -0.0075(7) 0.0081(7) -0.0064(6)
C29 0.0178(7) 0.0155(7) 0.0233(7) -0.0077(6) 0.0026(6) -0.0079(6)

loop_
_atom_type_symbol
_atom_type_description
_atom_type_scat_dispersion_real
_atom_type_scat_dispersion_imag
_atom_type_scat_source
C C 0.0033 0.0016 'International Tables Vol C Tables 4.2.6.8 and 6.1.1.4'
H H 0.0000 0.0000 'International Tables Vol C Tables 4.2.6.8 and 6.1.1.4'
N N 0.0061 0.0033 'International Tables Vol C Tables 4.2.6.8 and 6.1.1.4'
O O 0.0106 0.0060 'International Tables Vol C Tables 4.2.6.8 and 6.1.1.4'
F F 0.0171 0.0103 'International Tables Vol C Tables 4.2.6.8 and 6.1.1.4'
Ni Ni 0.3393 1.1124 'International Tables Vol C Tables 4.2.6.8 and 6.1.1.4'

loop_
_geom_angle_atom_site_label_1
_geom_angle_atom_site_label_2
_geom_angle_atom_site_label_3
_geom_angle
O1 Ni1 C1 169.23(6)
O1 Ni1 C2 129.73(7)
O1 Ni1 C3 103.57(6)
O1 Ni1 C4 108.84(6)
O1 Ni1 C5 139.32(6)
C1 Ni1 C2 40.24(8)
C1 Ni1 C3 65.92(7)
C1 Ni1 C4 64.88(7)
C1 Ni1 C5 39.73(7)
C2 Ni1 C4 64.63(7)
C2 Ni1 C5 65.58(7)
C3 Ni1 C2 38.25(8)
C3 Ni1 C4 39.11(7)
C3 Ni1 C5 64.41(7)
C5 Ni1 C4 36.90(6)
C6 Ni1 O1 91.75(6)
C6 Ni1 C1 97.97(7)
C6 Ni1 C2 121.61(7)
C6 Ni1 C3 159.85(7)
C6 Ni1 C4 146.22(7)
C6 Ni1 C5 111.55(7)
C29 O1 Ni1 124.67(11)
C6 N1 C7 111.39(14)
C6 N1 C9 124.41(14)
C7 N1 C9 124.18(14)
C6 N2 C8 111.03(14)
C6 N2 C19 124.31(14)
C8 N2 C19 124.59(14)
C2 C1 Ni1 73.12(10)
C2 C1 C5 108.57(16)
C5 C1 Ni1 75.77(10)
C1 C2 Ni1 66.63(9)
C3 C2 Ni1 70.85(10)
C3 C2 C1 106.56(16)
C2 C3 Ni1 70.90(10)
C2 C3 C4 108.94(16)
C4 C3 Ni1 73.19(9)
C3 C4 Ni1 67.70(9)
C5 C4 Ni1 71.22(10)
C5 C4 C3 108.31(16)
C1 C5 Ni1 64.50(9)
C4 C5 Ni1 71.88(10)
C4 C5 C1 106.99(15)
N1 C6 Ni1 128.33(12)
N2 C6 Ni1 127.36(12)
N2 C6 N1 104.20(13)
C8 C7 N1 106.42(15)
C7 C8 N2 106.96(15)
C10 C9 N1 119.16(15)
C14 C9 N1 118.38(15)
C14 C9 C10 122.45(15)
C9 C10 C15 122.81(16)
C11 C10 C9 117.02(17)
C11 C10 C15 120.17(17)
C12 C11 C10 122.41(18)
C11 C12 C13 118.60(17)
C11 C12 C16 120.6(2)
C13 C12 C16 120.8(2)
C12 C13 C14 121.65(19)
C9 C14 C13 117.86(17)
C9 C14 C17 121.44(16)
C13 C14 C17 120.70(18)
C20 C19 N2 118.30(15)
C20 C19 C24 122.00(15)
C24 C19 N2 119.70(15)
C19 C20 C21 118.09(15)
C19 C20 C25 121.36(15)
C21 C20 C25 120.54(15)
C22 C21 C20 121.92(16)
C21 C22 C23 118.16(15)
C21 C22 C26 120.50(16)
C23 C22 C26 121.34(16)
C24 C23 C22 121.87(16)
C19 C24 C27 121.57(15)
C23 C24 C19 117.74(15)
C23 C24 C27 120.66(16)
F1 C28 F3 107.74(18)
F1 C28 C29 111.80(16)
F2 C28 F1 106.11(16)
F2 C28 F3 106.33(17)
F2 C28 C29 112.04(16)
F3 C28 C29 112.43(15)
O1 C29 C28 111.33(15)
O2 C29 O1 131.25(16)
O2 C29 C28 117.42(15)

loop_
_geom_bond_atom_site_label_1
_geom_bond_atom_site_label_2
_geom_bond_distance
Ni1 O1 1.9104(12)
Ni1 C1 2.0388(17)
Ni1 C2 2.1252(17)
Ni1 C3 2.1245(17)
Ni1 C4 2.1980(17)
Ni1 C5 2.1895(17)
Ni1 C6 1.8835(16)
F1 C28 1.333(2)
F2 C28 1.332(2)
F3 C28 1.335(3)
O1 C29 1.267(2)
O2 C29 1.218(2)
N1 C6 1.363(2)
N1 C7 1.392(2)
N1 C9 1.440(2)
N2 C6 1.360(2)
N2 C8 1.394(2)
N2 C19 1.444(2)
C1 C2 1.435(3)
C1 C5 1.444(3)
C2 C3 1.392(3)
C3 C4 1.448(3)
C4 C5 1.388(2)
C7 C8 1.349(2)
C9 C10 1.401(2)
C9 C14 1.396(3)
C10 C11 1.398(2)
C10 C15 1.504(3)
C11 C12 1.386(3)
C12 C13 1.390(3)
C12 C16 1.511(3)
C13 C14 1.396(3)
C14 C17 1.501(3)
C19 C20 1.393(2)
C19 C24 1.399(2)
C20 C21 1.396(2)
C20 C25 1.507(2)
C21 C22 1.391(2)
C22 C23 1.398(2)
C22 C26 1.511(2)
C23 C24 1.397(2)
C24 C27 1.505(2)
C28 C29 1.549(2)

loop_
_platon_squeeze_void_nr
_platon_squeeze_void_average_x
_platon_squeeze_void_average_y
_platon_squeeze_void_average_z
_platon_squeeze_void_volume
_platon_squeeze_void_count_electrons
_platon_squeeze_void_content
1 0.500 0.500 0.500 231 24 toluene
